data_4321174
loop_
_publ_author_name
'William J. Evans'
'Michael A. Greci'
'Joseph W. Ziller'

_publ_section_title
;
 Reactivity of "Eu(OiPr)2" with Phenols: Formation of Linear Eu3, Square
 Pyramidal Eu5, Cubic Eu8, and Capped Cubic Eu9 Polymetallic Europium
 Complexes
;
_journal_name_full 'Inorganic Chemistry'
_journal_page_first 3213
_journal_page_last 3220
_journal_paper_doi 10.1021/ic9909532
_journal_volume 39
_journal_year 2000
_chemical_formula_sum 'C90 H129 Eu5 N9 O11'
_chemical_formula_weight 2272.82
_chemical_name_systematic
; 
 ? 
;
_space_group_IT_number 15
_symmetry_cell_setting monoclinic
_symmetry_space_group_name_Hall '-C 2yc'
_symmetry_space_group_name_H-M 'C 1 2/c 1'
_atom_sites_solution_hydrogens geom
_atom_sites_solution_primary direct
_atom_sites_solution_secondary difmap
_audit_creation_method SHELXTL
_cell_angle_alpha 90.00
_cell_angle_beta 90.545(13)
_cell_angle_gamma 90.00
_cell_formula_units_Z 4
_cell_length_a 19.268(3)
_cell_length_b 27.986(4)
_cell_length_c 18.794(3)
_cell_measurement_reflns_used 34
_cell_measurement_temperature 153
_cell_measurement_theta_max 12.50
_cell_measurement_theta_min 2.91
_cell_volume 10134(3)
_computing_cell_refinement 'Siemens XSCANS'
_computing_data_collection 'Siemens XSCANS'
_computing_data_reduction CARESS
_computing_molecular_graphics 'Siemens SHELXTL'
_computing_publication_material 'Siemens SHELXTL'
_computing_structure_refinement 'Siemens SHELXTL'
_computing_structure_solution 'Siemens SHELXTL'
_diffrn_ambient_temperature 153
_diffrn_measured_fraction_theta_full 0.999
_diffrn_measured_fraction_theta_max 0.999
_diffrn_measurement_method '2\q/\w scans'
_diffrn_radiation_monochromator graphite
_diffrn_radiation_source 'sealed tube'
_diffrn_radiation_type MoK\a
_diffrn_radiation_wavelength 0.71073
_diffrn_reflns_av_R_equivalents 0.0461
_diffrn_reflns_av_sigmaI/netI 0.0570
_diffrn_reflns_limit_h_max 23
_diffrn_reflns_limit_h_min -18
_diffrn_reflns_limit_k_max 34
_diffrn_reflns_limit_k_min -2
_diffrn_reflns_limit_l_max 23
_diffrn_reflns_limit_l_min -23
_diffrn_reflns_number 10258
_diffrn_reflns_theta_full 26.00
_diffrn_reflns_theta_max 26.00
_diffrn_reflns_theta_min 2.11
_diffrn_standards_interval_count 97
_diffrn_standards_number 3
_exptl_absorpt_coefficient_mu 3.104
_exptl_absorpt_correction_T_max 0.6204
_exptl_absorpt_correction_T_min 0.4273
_exptl_absorpt_correction_type semi-empirical
_exptl_crystal_colour orange
_exptl_crystal_density_diffrn 1.490
_exptl_crystal_density_method 'not measured'
_exptl_crystal_description parallelpiped
_exptl_crystal_F_000 4540
_exptl_crystal_size_max 0.33
_exptl_crystal_size_mid 0.20
_exptl_crystal_size_min 0.17
_refine_diff_density_max 2.705
_refine_diff_density_min -3.209
_refine_diff_density_rms 0.260
_refine_ls_extinction_method none
_refine_ls_goodness_of_fit_ref 0.973
_refine_ls_hydrogen_treatment constr
_refine_ls_matrix_type full
_refine_ls_number_parameters 534
_refine_ls_number_reflns 9953
_refine_ls_number_restraints 0
_refine_ls_restrained_S_all 0.973
_refine_ls_R_factor_all 0.1085
_refine_ls_R_factor_gt 0.0672
_refine_ls_shift/su_max 0.006
_refine_ls_shift/su_mean 0.000
_refine_ls_structure_factor_coef Fsqd
_refine_ls_weighting_details 'calc w=1/[\s^2^(Fo^2^)+(0.1362P)^2^+86.4215P] where P=(Fo^2^+2Fc^2^)/3'
_refine_ls_weighting_scheme calc
_refine_ls_wR_factor_gt 0.1728
_refine_ls_wR_factor_ref 0.2048
_reflns_number_gt 6568
_reflns_number_total 9953
_reflns_threshold_expression >2sigma(I)
_cod_data_source_file ic9909532_2.cif
_cod_data_source_block mg5
_cod_depositor_comments
;
The following automatic conversions were performed:

'_symmetry_cell_setting' value 'Monoclinic' changed to 'monoclinic'
according to the built-in table from CIF Core dictionary named
'cif_core.dic' version 2.4.1 from 2010-06-29.

Automatic conversion script
Id: cif_fix_values 1646 2011-03-28 12:23:43Z adriana 
;
_cod_database_code 4321174

loop_
_symmetry_equiv_pos_as_xyz
'x, y, z'
'-x, y, -z+1/2'
'x+1/2, y+1/2, z'
'-x+1/2, y+1/2, -z+1/2'
'-x, -y, -z'
'x, -y, z-1/2'
'-x+1/2, -y+1/2, -z'
'x+1/2, -y+1/2, z-1/2'

loop_
_atom_site_label
_atom_site_type_symbol
_atom_site_fract_x
_atom_site_fract_y
_atom_site_fract_z
_atom_site_U_iso_or_equiv
_atom_site_adp_type
_atom_site_occupancy
_atom_site_symmetry_multiplicity
_atom_site_calc_flag
_atom_site_refinement_flags
_atom_site_disorder_assembly
_atom_site_disorder_group
Eu1 Eu 0.61930(3) 0.211267(19) 0.68563(3) 0.02966(16) Uani 1 1 d . . .
Eu2 Eu 0.56340(3) 0.211757(18) 0.87015(3) 0.02884(16) Uani 1 1 d . . .
Eu3 Eu 0.5000 0.31571(3) 0.7500 0.02850(19) Uani 1 2 d S . .
O1 O 0.5000 0.1900(3) 0.7500 0.028(2) Uani 1 2 d S . .
O2 O 0.5314(3) 0.2745(3) 0.6471(4) 0.0319(16) Uani 1 1 d . . .
O3 O 0.6020(3) 0.2727(3) 0.7791(3) 0.0323(16) Uani 1 1 d . . .
O4 O 0.5498(4) 0.1752(3) 0.5840(4) 0.0365(17) Uani 1 1 d . . .
O5 O 0.6590(4) 0.1728(3) 0.8017(4) 0.0347(17) Uani 1 1 d . . .
O6 O 0.5563(5) 0.3735(3) 0.8101(5) 0.049(2) Uani 1 1 d . . .
N1 N 0.7272(6) 0.1574(4) 0.6399(5) 0.053(3) Uani 1 1 d . . .
N2 N 0.7066(6) 0.2759(4) 0.6304(6) 0.055(3) Uani 1 1 d . . .
N3 N 0.6174(6) 0.2820(4) 0.9529(5) 0.049(3) Uani 1 1 d . . .
N4 N 0.6115(5) 0.1605(4) 0.9817(6) 0.054(3) Uani 1 1 d . . .
N5 N 0.992(4) 0.0918(18) 0.727(3) 0.17(2) Uiso 0.50 1 d P . .
C1 C 0.7207(5) 0.1508(4) 0.8177(5) 0.034(2) Uani 1 1 d . . .
C2 C 0.7835(6) 0.1774(4) 0.8141(5) 0.036(2) Uani 1 1 d . . .
C3 C 0.8449(7) 0.1520(6) 0.8286(7) 0.055(3) Uani 1 1 d . . .
H3B H 0.8875 0.1689 0.8260 0.066 Uiso 1 1 calc R . .
C4 C 0.8477(7) 0.1044(5) 0.8462(7) 0.057(4) Uani 1 1 d . . .
H4B H 0.8907 0.0883 0.8531 0.068 Uiso 1 1 calc R . .
C5 C 0.7853(7) 0.0810(5) 0.8532(6) 0.047(3) Uani 1 1 d . . .
H5A H 0.7858 0.0486 0.8680 0.057 Uiso 1 1 calc R . .
C6 C 0.7219(6) 0.1025(4) 0.8397(5) 0.039(3) Uani 1 1 d . . .
C7 C 0.7844(6) 0.2290(5) 0.7991(6) 0.042(3) Uani 1 1 d . . .
H7A H 0.7395 0.2368 0.7747 0.050 Uiso 1 1 calc R . .
C8 C 0.7863(7) 0.2575(5) 0.8690(7) 0.054(3) Uani 1 1 d . . .
H8A H 0.7819 0.2916 0.8585 0.080 Uiso 1 1 calc R . .
H8B H 0.8305 0.2516 0.8938 0.080 Uiso 1 1 calc R . .
H8C H 0.7479 0.2474 0.8992 0.080 Uiso 1 1 calc R . .
C9 C 0.8428(7) 0.2446(6) 0.7487(7) 0.063(4) Uani 1 1 d . . .
H9A H 0.8362 0.2782 0.7355 0.095 Uiso 1 1 calc R . .
H9B H 0.8416 0.2247 0.7057 0.095 Uiso 1 1 calc R . .
H9C H 0.8878 0.2408 0.7728 0.095 Uiso 1 1 calc R . .
C10 C 0.6547(6) 0.0759(4) 0.8468(7) 0.046(3) Uani 1 1 d . . .
H10A H 0.6180 0.0992 0.8611 0.055 Uiso 1 1 calc R . .
C11 C 0.6329(8) 0.0535(6) 0.7768(9) 0.073(4) Uani 1 1 d . . .
H11A H 0.5923 0.0331 0.7842 0.110 Uiso 1 1 calc R . .
H11B H 0.6711 0.0341 0.7583 0.110 Uiso 1 1 calc R . .
H11C H 0.6213 0.0786 0.7424 0.110 Uiso 1 1 calc R . .
C12 C 0.6587(10) 0.0364(5) 0.9031(10) 0.088(6) Uani 1 1 d . . .
H12A H 0.6131 0.0212 0.9075 0.132 Uiso 1 1 calc R . .
H12B H 0.6726 0.0502 0.9489 0.132 Uiso 1 1 calc R . .
H12C H 0.6930 0.0124 0.8887 0.132 Uiso 1 1 calc R . .
C13 C 0.5648(5) 0.1556(4) 0.5199(5) 0.038(3) Uani 1 1 d . . .
C14 C 0.5868(7) 0.1076(5) 0.5143(6) 0.046(3) Uani 1 1 d . . .
C15 C 0.5978(8) 0.0886(5) 0.4463(7) 0.060(4) Uani 1 1 d . . .
H15A H 0.6114 0.0561 0.4424 0.072 Uiso 1 1 calc R . .
C16 C 0.5899(8) 0.1147(6) 0.3858(8) 0.068(4) Uani 1 1 d . . .
H16A H 0.5976 0.1005 0.3406 0.082 Uiso 1 1 calc R . .
C17 C 0.5703(7) 0.1621(6) 0.3908(7) 0.056(3) Uani 1 1 d . . .
H17A H 0.5659 0.1808 0.3488 0.067 Uiso 1 1 calc R . .
C18 C 0.5571(6) 0.1829(4) 0.4568(5) 0.036(2) Uani 1 1 d . . .
C19 C 0.5975(6) 0.0785(4) 0.5798(6) 0.046(3) Uani 1 1 d . . .
H19A H 0.6072 0.1009 0.6201 0.055 Uiso 1 1 calc R . .
C20 C 0.6590(9) 0.0432(5) 0.5751(8) 0.071(4) Uani 1 1 d . . .
H20A H 0.6624 0.0247 0.6192 0.106 Uiso 1 1 calc R . .
H20B H 0.7022 0.0611 0.5682 0.106 Uiso 1 1 calc R . .
H20C H 0.6515 0.0215 0.5348 0.106 Uiso 1 1 calc R . .
C21 C 0.5309(8) 0.0501(5) 0.5978(8) 0.065(4) Uani 1 1 d . . .
H21A H 0.5380 0.0328 0.6426 0.097 Uiso 1 1 calc R . .
H21B H 0.5208 0.0273 0.5595 0.097 Uiso 1 1 calc R . .
H21C H 0.4919 0.0723 0.6026 0.097 Uiso 1 1 calc R . .
C22 C 0.5385(6) 0.2345(5) 0.4606(6) 0.044(3) Uani 1 1 d . . .
H22A H 0.5103 0.2393 0.5044 0.053 Uiso 1 1 calc R . .
C23 C 0.6052(8) 0.2649(5) 0.4689(7) 0.057(3) Uani 1 1 d . . .
H23A H 0.5933 0.2989 0.4661 0.086 Uiso 1 1 calc R . .
H23B H 0.6376 0.2569 0.4308 0.086 Uiso 1 1 calc R . .
H23C H 0.6271 0.2582 0.5151 0.086 Uiso 1 1 calc R . .
C24 C 0.4963(8) 0.2537(6) 0.3976(8) 0.068(4) Uani 1 1 d . . .
H24A H 0.4756 0.2845 0.4104 0.102 Uiso 1 1 calc R . .
H24B H 0.4594 0.2309 0.3853 0.102 Uiso 1 1 calc R . .
H24C H 0.5267 0.2580 0.3566 0.102 Uiso 1 1 calc R . .
C25 C 0.5901(7) 0.4054(4) 0.8493(7) 0.052(3) Uani 1 1 d . . .
C26 C 0.6549(8) 0.4250(5) 0.8252(7) 0.057(4) Uani 1 1 d . . .
C27 C 0.6892(9) 0.4572(6) 0.8690(9) 0.076(5) Uani 1 1 d . . .
H27A H 0.7328 0.4694 0.8541 0.091 Uiso 1 1 calc R . .
C28 C 0.6636(9) 0.4722(6) 0.9321(9) 0.079(5) Uani 1 1 d . . .
H28A H 0.6876 0.4956 0.9593 0.095 Uiso 1 1 calc R . .
C29 C 0.6019(10) 0.4530(6) 0.9566(9) 0.080(5) Uani 1 1 d . . .
H29A H 0.5844 0.4629 1.0013 0.096 Uiso 1 1 calc R . .
C30 C 0.5642(7) 0.4184(5) 0.9154(7) 0.055(3) Uani 1 1 d . . .
C31 C 0.4991(9) 0.3959(7) 0.9442(9) 0.084(5) Uani 1 1 d . . .
H31A H 0.5011 0.3614 0.9301 0.101 Uiso 1 1 calc R . .
C32 C 0.4362(10) 0.4167(8) 0.9059(10) 0.102(6) Uani 1 1 d . . .
H32A H 0.4449 0.4178 0.8547 0.153 Uiso 1 1 calc R . .
H32B H 0.4275 0.4491 0.9235 0.153 Uiso 1 1 calc R . .
H32C H 0.3955 0.3966 0.9150 0.153 Uiso 1 1 calc R . .
C33 C 0.4897(12) 0.3964(7) 1.0228(9) 0.099(6) Uani 1 1 d . . .
H33A H 0.4447 0.3821 1.0344 0.148 Uiso 1 1 calc R . .
H33B H 0.4911 0.4294 1.0400 0.148 Uiso 1 1 calc R . .
H33C H 0.5269 0.3779 1.0456 0.148 Uiso 1 1 calc R . .
C34 C 0.6837(8) 0.4090(5) 0.7564(8) 0.059(4) Uani 1 1 d . . .
H34A H 0.6464 0.3905 0.7315 0.071 Uiso 1 1 calc R . .
C35 C 0.7467(10) 0.3753(8) 0.7643(10) 0.102(7) Uani 1 1 d . . .
H35A H 0.7539 0.3583 0.7194 0.154 Uiso 1 1 calc R . .
H35B H 0.7380 0.3522 0.8024 0.154 Uiso 1 1 calc R . .
H35C H 0.7882 0.3941 0.7761 0.154 Uiso 1 1 calc R . .
C36 C 0.7038(13) 0.4505(7) 0.7070(10) 0.114(8) Uani 1 1 d . . .
H36A H 0.7155 0.4378 0.6600 0.170 Uiso 1 1 calc R . .
H36B H 0.7441 0.4673 0.7271 0.170 Uiso 1 1 calc R . .
H36C H 0.6647 0.4727 0.7025 0.170 Uiso 1 1 calc R . .
C37 C 0.7737(7) 0.1314(5) 0.6499(7) 0.053(3) Uani 1 1 d . . .
C38 C 0.8295(8) 0.0983(6) 0.6624(8) 0.070(4) Uani 1 1 d . . .
H38A H 0.8325 0.0909 0.7133 0.105 Uiso 1 1 calc R . .
H38B H 0.8732 0.1126 0.6469 0.105 Uiso 1 1 calc R . .
H38C H 0.8208 0.0689 0.6355 0.105 Uiso 1 1 calc R . .
C39 C 0.7281(7) 0.3030(6) 0.5928(7) 0.054(3) Uani 1 1 d . . .
C40 C 0.7528(9) 0.3394(7) 0.5443(8) 0.080(5) Uani 1 1 d . . .
H40A H 0.7474 0.3281 0.4952 0.119 Uiso 1 1 calc R . .
H40B H 0.8019 0.3460 0.5543 0.119 Uiso 1 1 calc R . .
H40C H 0.7257 0.3687 0.5507 0.119 Uiso 1 1 calc R . .
C41 C 0.6548(6) 0.3115(4) 0.9680(6) 0.041(3) Uani 1 1 d . . .
C42 C 0.7038(6) 0.3472(5) 0.9885(7) 0.050(3) Uani 1 1 d . . .
H42A H 0.6957 0.3762 0.9605 0.076 Uiso 1 1 calc R . .
H42B H 0.7509 0.3354 0.9798 0.076 Uiso 1 1 calc R . .
H42C H 0.6987 0.3544 1.0392 0.076 Uiso 1 1 calc R . .
C43 C 0.6053(7) 0.1339(5) 1.0277(7) 0.052(3) Uani 1 1 d . . .
C44 C 0.5936(9) 0.1017(6) 1.0859(8) 0.080(5) Uani 1 1 d . . .
H44A H 0.6265 0.0750 1.0833 0.121 Uiso 1 1 calc R . .
H44B H 0.5461 0.0893 1.0831 0.121 Uiso 1 1 calc R . .
H44C H 0.6003 0.1187 1.1310 0.121 Uiso 1 1 calc R . .
C45 C 0.995(5) 0.0497(18) 0.737(5) 0.132(19) Uiso 0.50 1 d P . .
C46 C 0.993(3) -0.0003(13) 0.769(2) 0.102(14) Uiso 0.50 1 d P . .
H46A H 1.0091 -0.0234 0.7337 0.153 Uiso 0.50 1 calc PR . .
H46B H 0.9451 -0.0081 0.7823 0.153 Uiso 0.50 1 calc PR . .
H46C H 1.0229 -0.0015 0.8112 0.153 Uiso 0.50 1 calc PR . .

loop_
_atom_site_aniso_label
_atom_site_aniso_U_11
_atom_site_aniso_U_22
_atom_site_aniso_U_33
_atom_site_aniso_U_23
_atom_site_aniso_U_13
_atom_site_aniso_U_12
Eu1 0.0305(3) 0.0362(3) 0.0222(3) 0.0013(2) -0.0088(2) 0.0029(2)
Eu2 0.0304(3) 0.0331(3) 0.0229(3) 0.0031(2) -0.0087(2) -0.0012(2)
Eu3 0.0324(4) 0.0272(4) 0.0256(3) 0.000 -0.0108(3) 0.000
O1 0.037(5) 0.024(5) 0.025(5) 0.000 -0.007(4) 0.000
O2 0.030(4) 0.037(4) 0.028(4) 0.001(3) -0.016(3) 0.003(3)
O3 0.031(4) 0.041(4) 0.024(3) 0.005(3) -0.008(3) -0.001(3)
O4 0.039(4) 0.040(4) 0.030(4) -0.009(3) -0.001(3) 0.007(3)
O5 0.034(4) 0.037(4) 0.033(4) 0.011(3) -0.014(3) 0.002(3)
O6 0.061(5) 0.030(4) 0.056(5) -0.006(4) -0.023(4) -0.005(4)
N1 0.060(7) 0.070(7) 0.030(5) -0.014(5) 0.001(5) 0.007(6)
N2 0.052(7) 0.069(8) 0.043(6) 0.007(6) -0.005(5) -0.015(6)
N3 0.053(6) 0.065(7) 0.029(5) -0.004(5) -0.019(5) -0.010(5)
N4 0.039(6) 0.074(8) 0.049(6) 0.012(6) -0.020(5) 0.007(5)
C1 0.038(6) 0.041(6) 0.022(5) 0.002(4) -0.009(4) 0.014(5)
C2 0.038(6) 0.044(6) 0.025(5) -0.006(5) -0.015(4) 0.006(5)
C3 0.043(7) 0.079(10) 0.041(7) -0.010(7) -0.012(6) 0.007(7)
C4 0.057(8) 0.058(8) 0.056(8) -0.012(7) -0.016(6) 0.026(7)
C5 0.058(8) 0.046(7) 0.039(6) -0.010(5) -0.013(6) 0.020(6)
C6 0.053(7) 0.045(7) 0.018(5) -0.001(4) -0.018(4) 0.007(5)
C7 0.029(5) 0.060(8) 0.035(6) 0.011(5) -0.011(4) -0.008(5)
C8 0.061(8) 0.057(8) 0.042(7) -0.006(6) -0.006(6) -0.010(7)
C9 0.055(8) 0.100(12) 0.034(6) 0.014(7) -0.017(6) -0.021(8)
C10 0.049(7) 0.033(6) 0.055(7) 0.006(5) -0.009(6) 0.009(5)
C11 0.062(10) 0.082(11) 0.074(11) -0.014(9) -0.018(8) -0.015(8)
C12 0.114(15) 0.049(9) 0.101(14) 0.042(9) 0.015(11) 0.021(9)
C13 0.029(5) 0.056(7) 0.029(5) -0.013(5) -0.005(4) -0.006(5)
C14 0.053(7) 0.048(7) 0.037(6) -0.013(5) -0.001(5) 0.010(6)
C15 0.082(10) 0.047(8) 0.050(8) -0.025(6) 0.000(7) 0.001(7)
C16 0.087(11) 0.072(10) 0.044(8) -0.023(7) 0.006(7) 0.000(9)
C17 0.067(9) 0.069(9) 0.032(6) -0.004(6) -0.009(6) -0.003(7)
C18 0.036(6) 0.040(6) 0.031(5) -0.007(5) -0.005(4) -0.003(5)
C19 0.054(7) 0.043(7) 0.040(6) -0.013(5) -0.008(5) 0.008(6)
C20 0.087(11) 0.057(9) 0.067(10) -0.024(8) -0.024(8) 0.025(8)
C21 0.072(10) 0.064(9) 0.058(9) 0.006(7) 0.000(7) -0.010(8)
C22 0.051(7) 0.052(7) 0.030(6) -0.005(5) -0.006(5) 0.014(6)
C23 0.071(9) 0.054(8) 0.048(7) 0.003(6) -0.013(7) -0.013(7)
C24 0.060(9) 0.086(11) 0.058(9) 0.010(8) -0.021(7) 0.022(8)
C25 0.064(8) 0.032(6) 0.060(8) 0.000(6) -0.016(7) -0.017(6)
C26 0.082(10) 0.037(7) 0.051(8) 0.011(6) -0.032(7) -0.020(7)
C27 0.098(12) 0.068(10) 0.061(9) 0.006(8) -0.042(9) -0.044(9)
C28 0.099(13) 0.064(10) 0.073(11) -0.007(8) -0.040(9) -0.041(9)
C29 0.107(14) 0.074(11) 0.059(9) -0.015(8) -0.041(9) -0.030(10)
C30 0.061(8) 0.044(7) 0.059(8) -0.005(6) -0.019(7) -0.014(6)
C31 0.078(11) 0.096(13) 0.078(11) -0.054(10) -0.003(9) -0.008(10)
C32 0.084(13) 0.138(19) 0.084(13) -0.011(13) -0.015(11) -0.003(13)
C33 0.149(19) 0.083(13) 0.063(11) -0.001(9) -0.025(11) -0.015(13)
C34 0.064(9) 0.055(8) 0.059(8) 0.011(7) -0.015(7) -0.026(7)
C35 0.105(15) 0.133(18) 0.068(12) -0.009(12) -0.035(11) 0.015(13)
C36 0.17(2) 0.109(16) 0.058(11) 0.019(11) -0.008(12) -0.059(15)
C37 0.050(7) 0.074(9) 0.035(6) -0.012(6) -0.003(6) 0.010(7)
C38 0.061(9) 0.080(11) 0.069(10) -0.025(8) -0.013(7) 0.033(8)
C39 0.038(7) 0.084(10) 0.039(7) 0.007(7) -0.010(6) -0.008(7)
C40 0.072(10) 0.101(13) 0.066(10) 0.029(9) -0.004(8) -0.023(10)
C41 0.051(7) 0.045(7) 0.028(5) 0.000(5) -0.014(5) -0.005(6)
C42 0.046(7) 0.057(8) 0.048(7) -0.011(6) 0.000(6) -0.021(6)
C43 0.046(7) 0.062(9) 0.048(7) 0.003(7) -0.016(6) 0.006(6)
C44 0.099(13) 0.087(12) 0.055(9) 0.042(9) -0.011(9) 0.007(10)

loop_
_atom_type_symbol
_atom_type_description
_atom_type_scat_dispersion_real
_atom_type_scat_dispersion_imag
_atom_type_scat_source
C C 0.0033 0.0016 'International Tables Vol C Tables 4.2.6.8 and 6.1.1.4'
H H 0.0000 0.0000 'International Tables Vol C Tables 4.2.6.8 and 6.1.1.4'
N N 0.0061 0.0033 'International Tables Vol C Tables 4.2.6.8 and 6.1.1.4'
O O 0.0106 0.0060 'International Tables Vol C Tables 4.2.6.8 and 6.1.1.4'
Eu Eu -0.1578 3.6682 'International Tables Vol C Tables 4.2.6.8 and 6.1.1.4'

loop_
_geom_angle_atom_site_label_1
_geom_angle_atom_site_label_2
_geom_angle_atom_site_label_3
_geom_angle
_geom_angle_site_symmetry_1
_geom_angle_site_symmetry_3
_geom_angle_publ_flag
O3 Eu1 O4 137.4(2) . . ?
O3 Eu1 O5 74.2(2) . . ?
O4 Eu1 O5 129.1(2) . . ?
O3 Eu1 O2 68.1(2) . . ?
O4 Eu1 O2 73.6(2) . . ?
O5 Eu1 O2 137.0(2) . . ?
O3 Eu1 O1 73.3(2) . . ?
O4 Eu1 O1 78.57(18) . . ?
O5 Eu1 O1 76.73(18) . . ?
O2 Eu1 O1 73.3(2) . . ?
O3 Eu1 N2 84.0(3) . . ?
O4 Eu1 N2 107.8(3) . . ?
O5 Eu1 N2 115.6(3) . . ?
O2 Eu1 N2 80.8(3) . . ?
O1 Eu1 N2 150.4(3) . . ?
O3 Eu1 N1 135.8(3) . . ?
O4 Eu1 N1 86.6(3) . . ?
O5 Eu1 N1 79.1(3) . . ?
O2 Eu1 N1 143.5(3) . . ?
O1 Eu1 N1 133.1(3) . . ?
N2 Eu1 N1 76.5(4) . . ?
O3 Eu1 Eu2 43.99(16) . . ?
O4 Eu1 Eu2 124.12(17) . . ?
O5 Eu1 Eu2 43.47(17) . . ?
O2 Eu1 Eu2 93.81(16) . . ?
O1 Eu1 Eu2 46.12(5) . . ?
N2 Eu1 Eu2 123.9(2) . . ?
N1 Eu1 Eu2 122.6(2) . . ?
O3 Eu1 Eu2 93.72(16) . 2_656 ?
O4 Eu1 Eu2 44.42(16) . 2_656 ?
O5 Eu1 Eu2 121.82(16) . 2_656 ?
O2 Eu1 Eu2 44.15(16) . 2_656 ?
O1 Eu1 Eu2 45.79(5) . 2_656 ?
N2 Eu1 Eu2 119.4(3) . 2_656 ?
N1 Eu1 Eu2 130.4(2) . 2_656 ?
Eu2 Eu1 Eu2 88.88(2) . 2_656 ?
O3 Eu1 Eu3 35.09(15) . . ?
O4 Eu1 Eu3 102.86(16) . . ?
O5 Eu1 Eu3 102.93(17) . . ?
O2 Eu1 Eu3 34.89(15) . . ?
O1 Eu1 Eu3 61.14(19) . . ?
N2 Eu1 Eu3 89.4(3) . . ?
N1 Eu1 Eu3 165.0(3) . . ?
Eu2 Eu1 Eu3 61.528(14) . . ?
Eu2 Eu1 Eu3 61.346(14) 2_656 . ?
O5 Eu2 O3 74.0(2) . . ?
O5 Eu2 O2 139.7(2) . 2_656 ?
O3 Eu2 O2 70.5(2) . 2_656 ?
O5 Eu2 O4 129.1(2) . 2_656 ?
O3 Eu2 O4 138.7(2) . 2_656 ?
O2 Eu2 O4 73.0(2) 2_656 2_656 ?
O5 Eu2 O1 78.21(18) . . ?
O3 Eu2 O1 73.3(2) . . ?
O2 Eu2 O1 74.0(2) 2_656 . ?
O4 Eu2 O1 78.85(18) 2_656 . ?
O5 Eu2 N4 85.3(3) . . ?
O3 Eu2 N4 141.5(3) . . ?
O2 Eu2 N4 134.8(3) 2_656 . ?
O4 Eu2 N4 79.3(3) 2_656 . ?
O1 Eu2 N4 134.2(3) . . ?
O5 Eu2 N3 109.3(3) . . ?
O3 Eu2 N3 77.6(3) . . ?
O2 Eu2 N3 81.0(3) 2_656 . ?
O4 Eu2 N3 114.8(3) 2_656 . ?
O1 Eu2 N3 146.6(3) . . ?
N4 Eu2 N3 79.2(3) . . ?
O5 Eu2 Eu1 44.26(15) . . ?
O3 Eu2 Eu1 42.91(17) . . ?
O2 Eu2 Eu1 95.73(15) 2_656 . ?
O4 Eu2 Eu1 125.36(17) 2_656 . ?
O1 Eu2 Eu1 47.18(4) . . ?
N4 Eu2 Eu1 129.4(2) . . ?
N3 Eu2 Eu1 115.7(2) . . ?
O5 Eu2 Eu1 124.06(16) . 2_656 ?
O3 Eu2 Eu1 95.56(15) . 2_656 ?
O2 Eu2 Eu1 44.09(15) 2_656 2_656 ?
O4 Eu2 Eu1 43.69(16) 2_656 2_656 ?
O1 Eu2 Eu1 46.84(5) . 2_656 ?
N4 Eu2 Eu1 122.9(2) . 2_656 ?
N3 Eu2 Eu1 122.0(2) . 2_656 ?
Eu1 Eu2 Eu1 91.12(2) . 2_656 ?
O5 Eu2 Eu3 104.87(15) . . ?
O3 Eu2 Eu3 36.24(16) . . ?
O2 Eu2 Eu3 35.70(16) 2_656 . ?
O4 Eu2 Eu3 103.35(16) 2_656 . ?
O1 Eu2 Eu3 62.1(2) . . ?
N4 Eu2 Eu3 163.1(3) . . ?
N3 Eu2 Eu3 84.7(2) . . ?
Eu1 Eu2 Eu3 62.748(14) . . ?
Eu1 Eu2 Eu3 62.557(14) 2_656 . ?
O6 Eu3 O6 87.9(4) . 2_656 ?
O6 Eu3 O2 130.1(3) . . ?
O6 Eu3 O2 93.8(3) 2_656 . ?
O6 Eu3 O2 93.8(3) . 2_656 ?
O6 Eu3 O2 130.1(3) 2_656 2_656 ?
O2 Eu3 O2 120.9(4) . 2_656 ?
O6 Eu3 O3 151.6(3) . 2_656 ?
O6 Eu3 O3 81.6(3) 2_656 2_656 ?
O2 Eu3 O3 77.2(2) . 2_656 ?
O2 Eu3 O3 73.7(2) 2_656 2_656 ?
O6 Eu3 O3 81.6(3) . . ?
O6 Eu3 O3 151.6(3) 2_656 . ?
O2 Eu3 O3 73.7(2) . . ?
O2 Eu3 O3 77.2(2) 2_656 . ?
O3 Eu3 O3 118.8(4) 2_656 . ?
O6 Eu3 Eu2 169.2(2) . 2_656 ?
O6 Eu3 Eu2 95.7(2) 2_656 2_656 ?
O2 Eu3 Eu2 39.61(17) . 2_656 ?
O2 Eu3 Eu2 91.69(17) 2_656 2_656 ?
O3 Eu3 Eu2 39.27(16) 2_656 2_656 ?
O3 Eu3 Eu2 90.53(18) . 2_656 ?
O6 Eu3 Eu2 95.7(2) . . ?
O6 Eu3 Eu2 169.2(2) 2_656 . ?
O2 Eu3 Eu2 91.69(17) . . ?
O2 Eu3 Eu2 39.61(17) 2_656 . ?
O3 Eu3 Eu2 90.53(18) 2_656 . ?
O3 Eu3 Eu2 39.27(16) . . ?
Eu2 Eu3 Eu2 82.63(2) 2_656 . ?
O6 Eu3 Eu1 131.6(2) . 2_656 ?
O6 Eu3 Eu1 114.2(2) 2_656 2_656 ?
O2 Eu3 Eu1 92.58(18) . 2_656 ?
O2 Eu3 Eu1 38.63(16) 2_656 2_656 ?
O3 Eu3 Eu1 37.12(17) 2_656 2_656 ?
O3 Eu3 Eu1 92.15(17) . 2_656 ?
Eu2 Eu3 Eu1 55.723(16) 2_656 2_656 ?
Eu2 Eu3 Eu1 56.097(16) . 2_656 ?
O6 Eu3 Eu1 114.2(2) . . ?
O6 Eu3 Eu1 131.6(2) 2_656 . ?
O2 Eu3 Eu1 38.63(16) . . ?
O2 Eu3 Eu1 92.58(18) 2_656 . ?
O3 Eu3 Eu1 92.15(17) 2_656 . ?
O3 Eu3 Eu1 37.12(17) . . ?
Eu2 Eu3 Eu1 56.097(16) 2_656 . ?
Eu2 Eu3 Eu1 55.723(16) . . ?
Eu1 Eu3 Eu1 83.47(2) 2_656 . ?
Eu2 O1 Eu2 153.2(4) 2_656 . ?
Eu2 O1 Eu1 87.37(9) 2_656 . ?
Eu2 O1 Eu1 86.70(9) . . ?
Eu2 O1 Eu1 86.70(9) 2_656 2_656 ?
Eu2 O1 Eu1 87.37(9) . 2_656 ?
Eu1 O1 Eu1 154.2(4) . 2_656 ?
Eu3 O2 Eu1 106.5(2) . . ?
Eu3 O2 Eu2 104.7(3) . 2_656 ?
Eu1 O2 Eu2 91.8(2) . 2_656 ?
Eu3 O3 Eu1 107.8(3) . . ?
Eu3 O3 Eu2 104.5(2) . . ?
Eu1 O3 Eu2 93.1(3) . . ?
C13 O4 Eu1 135.7(6) . . ?
C13 O4 Eu2 130.4(6) . 2_656 ?
Eu1 O4 Eu2 91.9(2) . 2_656 ?
C1 O5 Eu2 136.3(6) . . ?
C1 O5 Eu1 129.2(6) . . ?
Eu2 O5 Eu1 92.3(2) . . ?
C25 O6 Eu3 175.9(8) . . ?
C37 N1 Eu1 152.1(9) . . ?
C39 N2 Eu1 159.7(10) . . ?
C41 N3 Eu2 156.3(10) . . ?
C43 N4 Eu2 153.2(10) . . ?
O5 C1 C6 120.4(10) . . ?
O5 C1 C2 119.4(9) . . ?
C6 C1 C2 120.2(10) . . ?
C3 C2 C1 116.1(11) . . ?
C3 C2 C7 121.5(11) . . ?
C1 C2 C7 122.4(9) . . ?
C4 C3 C2 124.7(13) . . ?
C3 C4 C5 116.8(12) . . ?
C4 C5 C6 123.2(12) . . ?
C5 C6 C1 118.8(11) . . ?
C5 C6 C10 122.0(11) . . ?
C1 C6 C10 119.2(10) . . ?
C2 C7 C8 110.2(9) . . ?
C2 C7 C9 114.0(11) . . ?
C8 C7 C9 111.5(10) . . ?
C6 C10 C11 111.2(11) . . ?
C6 C10 C12 112.4(12) . . ?
C11 C10 C12 108.2(13) . . ?
O4 C13 C14 121.2(10) . . ?
O4 C13 C18 120.2(10) . . ?
C14 C13 C18 118.6(10) . . ?
C15 C14 C13 118.5(12) . . ?
C15 C14 C19 121.7(12) . . ?
C13 C14 C19 119.8(10) . . ?
C16 C15 C14 122.8(13) . . ?
C15 C16 C17 119.2(12) . . ?
C16 C17 C18 120.8(13) . . ?
C17 C18 C13 120.0(11) . . ?
C17 C18 C22 119.4(11) . . ?
C13 C18 C22 120.5(9) . . ?
C14 C19 C20 113.6(11) . . ?
C14 C19 C21 110.7(11) . . ?
C20 C19 C21 108.8(12) . . ?
C18 C22 C24 115.5(11) . . ?
C18 C22 C23 109.7(10) . . ?
C24 C22 C23 108.8(11) . . ?
O6 C25 C30 119.7(12) . . ?
O6 C25 C26 120.4(12) . . ?
C30 C25 C26 119.9(11) . . ?
C27 C26 C25 118.2(14) . . ?
C27 C26 C34 122.3(14) . . ?
C25 C26 C34 119.5(11) . . ?
C28 C27 C26 123.0(16) . . ?
C27 C28 C29 119.4(14) . . ?
C28 C29 C30 121.0(16) . . ?
C25 C30 C29 118.4(14) . . ?
C25 C30 C31 121.0(11) . . ?
C29 C30 C31 120.6(14) . . ?
C33 C31 C30 117.5(14) . . ?
C33 C31 C32 111.1(16) . . ?
C30 C31 C32 109.4(17) . . ?
C26 C34 C36 113.4(13) . . ?
C26 C34 C35 113.7(13) . . ?
C36 C34 C35 108.4(16) . . ?
N1 C37 C38 178.4(17) . . ?
N2 C39 C40 177.2(17) . . ?
N3 C41 C42 177.4(14) . . ?
N4 C43 C44 176.8(15) . . ?
N5 C45 C46 165(9) . . ?

loop_
_geom_bond_atom_site_label_1
_geom_bond_atom_site_label_2
_geom_bond_distance
_geom_bond_site_symmetry_2
_geom_bond_publ_flag
Eu1 O3 2.483(7) . ?
Eu1 O4 2.532(7) . ?
Eu1 O5 2.543(7) . ?
Eu1 O2 2.550(7) . ?
Eu1 O1 2.675(2) . ?
Eu1 N2 2.685(11) . ?
Eu1 N1 2.715(11) . ?
Eu1 Eu2 3.6410(9) . ?
Eu1 Eu2 3.6634(9) 2_656 ?
Eu1 Eu3 3.9171(8) . ?
Eu2 O5 2.507(7) . ?
Eu2 O3 2.532(7) . ?
Eu2 O2 2.553(7) 2_656 ?
Eu2 O4 2.565(7) 2_656 ?
Eu2 O1 2.629(2) . ?
Eu2 N4 2.698(11) . ?
Eu2 N3 2.707(10) . ?
Eu2 Eu1 3.6634(9) 2_656 ?
Eu2 Eu3 3.8733(8) . ?
Eu3 O6 2.246(8) . ?
Eu3 O6 2.246(8) 2_656 ?
Eu3 O2 2.337(7) . ?
Eu3 O2 2.337(7) 2_656 ?
Eu3 O3 2.365(7) 2_656 ?
Eu3 O3 2.365(7) . ?
Eu3 Eu2 3.8733(8) 2_656 ?
Eu3 Eu1 3.9171(8) 2_656 ?
O1 Eu2 2.629(2) 2_656 ?
O1 Eu1 2.675(2) 2_656 ?
O2 Eu2 2.553(7) 2_656 ?
O4 C13 1.357(12) . ?
O4 Eu2 2.565(7) 2_656 ?
O5 C1 1.371(12) . ?
O6 C25 1.323(14) . ?
N1 C37 1.168(16) . ?
N2 C39 1.119(16) . ?
N3 C41 1.132(15) . ?
N4 C43 1.147(16) . ?
N5 C45 1.19(6) . ?
C1 C6 1.412(15) . ?
C1 C2 1.423(16) . ?
C2 C3 1.406(16) . ?
C2 C7 1.470(16) . ?
C3 C4 1.37(2) . ?
C4 C5 1.376(19) . ?
C5 C6 1.382(16) . ?
C6 C10 1.501(17) . ?
C7 C8 1.537(16) . ?
C7 C9 1.541(17) . ?
C10 C11 1.514(19) . ?
C10 C12 1.533(17) . ?
C13 C14 1.413(17) . ?
C13 C18 1.417(16) . ?
C14 C15 1.402(16) . ?
C14 C19 1.490(17) . ?
C15 C16 1.36(2) . ?
C16 C17 1.38(2) . ?
C17 C18 1.397(16) . ?
C18 C22 1.490(16) . ?
C19 C20 1.546(18) . ?
C19 C21 1.548(18) . ?
C22 C24 1.527(17) . ?
C22 C23 1.549(18) . ?
C25 C30 1.392(19) . ?
C25 C26 1.442(19) . ?
C26 C27 1.384(18) . ?
C26 C34 1.48(2) . ?
C27 C28 1.36(2) . ?
C28 C29 1.39(2) . ?
C29 C30 1.431(18) . ?
C30 C31 1.51(2) . ?
C31 C33 1.49(2) . ?
C31 C32 1.52(2) . ?
C34 C36 1.54(2) . ?
C34 C35 1.54(2) . ?
C37 C38 1.436(19) . ?
C39 C40 1.45(2) . ?
C41 C42 1.424(16) . ?
C43 C44 1.437(18) . ?
C45 C46 1.52(6) . ?
